data_4020554
loop_
_publ_author_name
'Rosalice M. Silva'
'Mark D. Smith'
'James R. Gardinier'

_publ_section_title
;
 Unexpected New Chemistry of the Bis(thioimidazolyl)methanes
;
_journal_name_full 'Journal of Organic Chemistry'
_journal_page_first 8755
_journal_page_last 8763
_journal_paper_doi 10.1021/jo051101o
_journal_volume 70
_journal_year 2005
_chemical_formula_moiety 'C10 H14 N4 S2, 2(F6 P), C2 H3 N'
_chemical_formula_sum 'C12 H17 F12 N5 P2 S2'
_chemical_formula_weight 585.37
_space_group_IT_number 14
_symmetry_cell_setting monoclinic
_symmetry_space_group_name_Hall '-P 2ybc'
_symmetry_space_group_name_H-M 'P 1 21/c 1'
_cell_angle_alpha 90.00
_cell_angle_beta 103.5910(10)
_cell_angle_gamma 90.00
_cell_formula_units_Z 4
_cell_length_a 16.1527(8)
_cell_length_b 10.0182(5)
_cell_length_c 13.8856(7)
_cell_measurement_temperature 150(1)
_cell_volume 2184.06(19)
_diffrn_ambient_temperature 150(1)
_exptl_crystal_density_diffrn 1.780
_cod_depositor_comments
;
The following automatic conversions were performed:
'_symmetry_cell_setting' value 'Monoclinic' changed to 'monoclinic'
according to '/home/saulius/struct/CIF-dictionaries/cif_core.dic'
dictionary named 'cif_core.dic' version 2.4.1 from 2010-06-29.

Automatic conversion script
Id: cif_fix_enum 1527 2010-12-29 10:47:43Z saulius 
;
_cod_original_sg_symbol_H-M 'P 21/c'
_cod_database_code 4020554

loop_
_symmetry_equiv_pos_as_xyz
'x, y, z'
'-x, y+1/2, -z+1/2'
'-x, -y, -z'
'x, -y-1/2, z-1/2'

loop_
_atom_site_label
_atom_site_type_symbol
_atom_site_fract_x
_atom_site_fract_y
_atom_site_fract_z
_atom_site_U_iso_or_equiv
_atom_site_adp_type
_atom_site_occupancy
_atom_site_symmetry_multiplicity
_atom_site_calc_flag
_atom_site_refinement_flags
_atom_site_disorder_assembly
_atom_site_disorder_group
S1 S 0.36809(3) 0.11902(5) -0.01598(4) 0.02369(13) Uani 1 1 d . . .
S2 S 0.22509(3) 0.31906(5) -0.09645(4) 0.02541(14) Uani 1 1 d . . .
C1 C 0.18437(12) 0.0764(2) 0.04034(15) 0.0238(4) Uani 1 1 d . . .
H1A H 0.1408 0.0127 0.0516 0.029 Uiso 1 1 calc R . .
H1B H 0.1913 0.0631 -0.0280 0.029 Uiso 1 1 calc R . .
C2 C 0.33512(12) 0.2920(2) -0.02940(16) 0.0242(4) Uani 1 1 d . . .
H2A H 0.3729 0.3403 -0.0643 0.029 Uiso 1 1 calc R . .
H2B H 0.3432 0.3318 0.0374 0.029 Uiso 1 1 calc R . .
C11 C 0.34299(12) 0.07294(19) 0.09438(14) 0.0208(4) Uani 1 1 d . . .
C12 C 0.27449(14) 0.0020(2) 0.20550(15) 0.0253(4) Uani 1 1 d . . .
H12 H 0.2300 -0.0216 0.2365 0.030 Uiso 1 1 calc R . .
C13 C 0.35862(14) -0.0050(2) 0.24618(15) 0.0269(4) Uani 1 1 d . . .
H13 H 0.3845 -0.0354 0.3111 0.032 Uiso 1 1 calc R . .
C14 C 0.49324(13) 0.0462(2) 0.19106(17) 0.0327(5) Uani 1 1 d . . .
H14A H 0.5122 -0.0252 0.1530 0.049 Uiso 1 1 calc R . .
H14B H 0.5203 0.0351 0.2616 0.049 Uiso 1 1 calc R . .
H14C H 0.5092 0.1329 0.1683 0.049 Uiso 1 1 calc R . .
C21 C 0.17339(12) 0.3187(2) 0.00025(14) 0.0213(4) Uani 1 1 d . . .
C22 C 0.10766(12) 0.2532(2) 0.11510(15) 0.0256(4) Uani 1 1 d . . .
H22 H 0.0867 0.1983 0.1599 0.031 Uiso 1 1 calc R . .
C23 C 0.09599(12) 0.3860(2) 0.10232(15) 0.0258(4) Uani 1 1 d . . .
H23 H 0.0651 0.4421 0.1365 0.031 Uiso 1 1 calc R . .
C24 C 0.13770(14) 0.5613(2) -0.00871(17) 0.0306(5) Uani 1 1 d . . .
H24A H 0.1967 0.5908 -0.0015 0.046 Uiso 1 1 calc R . .
H24B H 0.1086 0.6218 0.0280 0.046 Uiso 1 1 calc R . .
H24C H 0.1082 0.5621 -0.0790 0.046 Uiso 1 1 calc R . .
N31 N 0.31800(13) 0.3322(2) 0.21884(15) 0.0365(5) Uani 1 1 d . . .
C31 C 0.29634(14) 0.4349(2) 0.23691(16) 0.0310(5) Uani 1 1 d . . .
C32 C 0.26869(19) 0.5664(3) 0.2602(2) 0.0482(7) Uani 1 1 d . . .
H32A H 0.3082 0.6008 0.3197 0.072 Uiso 1 1 calc R . .
H32B H 0.2114 0.5603 0.2721 0.072 Uiso 1 1 calc R . .
H32C H 0.2678 0.6269 0.2045 0.072 Uiso 1 1 calc R . .
N11 N 0.26501(10) 0.04961(16) 0.11059(12) 0.0210(3) Uani 1 1 d . . .
N12 N 0.40030(11) 0.03977(17) 0.17658(12) 0.0233(4) Uani 1 1 d . . .
N21 N 0.15567(10) 0.21255(17) 0.05086(12) 0.0223(3) Uani 1 1 d . . .
N22 N 0.13708(10) 0.42528(17) 0.03068(12) 0.0230(4) Uani 1 1 d . . .
P1 P 0.03580(3) 0.82677(5) 0.17877(4) 0.02449(14) Uani 1 1 d . . .
F1 F 0.01874(11) 0.88794(18) 0.07049(11) 0.0553(4) Uani 1 1 d . . .
F2 F 0.07410(9) 0.96746(13) 0.22384(11) 0.0407(3) Uani 1 1 d . . .
F3 F -0.05733(9) 0.87146(18) 0.18519(14) 0.0568(5) Uani 1 1 d . . .
F4 F 0.05133(12) 0.76770(18) 0.28717(11) 0.0616(5) Uani 1 1 d . . .
F5 F -0.00137(9) 0.68645(13) 0.13304(11) 0.0408(3) Uani 1 1 d . . .
F6 F 0.12841(9) 0.78338(16) 0.17118(14) 0.0531(4) Uani 1 1 d . . .
P2A P 0.39433(9) 0.69874(14) 0.02151(9) 0.0305(3) Uani 0.887(4) 1 d PD A 1
F7A F 0.3803(3) 0.5612(2) 0.07176(17) 0.0739(9) Uani 0.887(4) 1 d PD A 1
F8A F 0.40681(17) 0.8379(2) -0.0280(2) 0.0512(6) Uani 0.887(4) 1 d PD A 1
F9A F 0.45936(11) 0.6336(2) -0.03415(16) 0.0576(6) Uani 0.887(4) 1 d PD A 1
F10A F 0.31858(13) 0.6607(2) -0.07091(13) 0.0521(5) Uani 0.887(4) 1 d PD A 1
F11A F 0.32805(19) 0.7675(2) 0.0745(2) 0.0866(11) Uani 0.887(4) 1 d PD A 1
F12A F 0.47232(16) 0.7352(2) 0.11199(13) 0.0700(8) Uani 0.887(4) 1 d PD A 1
P2B P 0.3853(8) 0.7076(13) 0.0367(9) 0.0305(3) Uani 0.113(4) 1 d PD A 2
F7B F 0.3443(14) 0.584(2) 0.0782(19) 0.086(10) Uiso 0.113(4) 1 d PD A 2
F8B F 0.4272(11) 0.8409(16) 0.0039(12) 0.035(5) Uiso 0.113(4) 1 d PD A 2
F9B F 0.3625(16) 0.656(2) -0.0745(12) 0.100(9) Uiso 0.113(4) 1 d PD A 2
F10B F 0.2984(9) 0.7852(16) 0.0068(14) 0.059(5) Uiso 0.113(4) 1 d PD A 2
F11B F 0.4136(9) 0.7589(14) 0.1458(9) 0.052(4) Uiso 0.113(4) 1 d PD A 2
F12B F 0.4728(8) 0.6288(15) 0.0481(13) 0.060(5) Uiso 0.113(4) 1 d PD A 2

loop_
_atom_site_aniso_label
_atom_site_aniso_U_11
_atom_site_aniso_U_22
_atom_site_aniso_U_33
_atom_site_aniso_U_23
_atom_site_aniso_U_13
_atom_site_aniso_U_12
S1 0.0266(3) 0.0251(3) 0.0225(3) 0.00079(19) 0.0120(2) 0.0020(2)
S2 0.0260(3) 0.0320(3) 0.0198(3) 0.00382(19) 0.0085(2) 0.0023(2)
C1 0.0232(10) 0.0244(10) 0.0243(10) -0.0027(8) 0.0064(8) -0.0039(8)
C2 0.0229(10) 0.0224(10) 0.0290(11) 0.0024(8) 0.0099(8) -0.0025(8)
C11 0.0233(9) 0.0193(9) 0.0209(9) -0.0013(7) 0.0073(8) -0.0012(7)
C12 0.0341(11) 0.0210(9) 0.0240(10) 0.0008(8) 0.0135(9) -0.0010(8)
C13 0.0363(11) 0.0251(10) 0.0204(10) 0.0013(8) 0.0092(8) 0.0015(9)
C14 0.0232(10) 0.0427(13) 0.0304(11) -0.0043(10) 0.0022(9) 0.0010(9)
C21 0.0168(9) 0.0288(10) 0.0178(9) 0.0000(8) 0.0028(7) -0.0009(7)
C22 0.0187(9) 0.0348(11) 0.0244(10) 0.0000(9) 0.0073(8) -0.0009(8)
C23 0.0199(9) 0.0346(11) 0.0235(10) -0.0022(9) 0.0064(8) 0.0009(8)
C24 0.0320(11) 0.0274(11) 0.0335(12) 0.0036(9) 0.0097(9) 0.0037(9)
N31 0.0361(11) 0.0373(12) 0.0354(11) -0.0041(9) 0.0068(9) -0.0045(9)
C31 0.0304(11) 0.0374(13) 0.0221(10) 0.0021(9) 0.0001(9) -0.0042(10)
C32 0.0632(17) 0.0394(14) 0.0366(14) -0.0010(11) 0.0006(13) 0.0126(13)
N11 0.0228(8) 0.0203(8) 0.0212(8) -0.0010(6) 0.0076(7) -0.0018(6)
N12 0.0245(8) 0.0238(8) 0.0222(8) -0.0020(7) 0.0069(7) 0.0014(7)
N21 0.0182(8) 0.0273(9) 0.0216(8) -0.0008(7) 0.0053(6) -0.0016(7)
N22 0.0199(8) 0.0273(9) 0.0214(8) -0.0006(7) 0.0038(7) 0.0009(7)
P1 0.0239(3) 0.0267(3) 0.0232(3) -0.0011(2) 0.0061(2) -0.0048(2)
F1 0.0606(10) 0.0681(11) 0.0319(8) 0.0171(7) 0.0006(7) -0.0223(8)
F2 0.0386(7) 0.0303(7) 0.0527(9) -0.0106(6) 0.0099(7) -0.0082(6)
F3 0.0312(8) 0.0643(11) 0.0799(12) -0.0233(9) 0.0228(8) -0.0069(7)
F4 0.0844(12) 0.0668(11) 0.0271(8) 0.0093(7) -0.0005(8) -0.0341(10)
F5 0.0439(8) 0.0322(7) 0.0423(8) -0.0084(6) 0.0020(6) -0.0112(6)
F6 0.0262(7) 0.0524(9) 0.0797(12) -0.0241(8) 0.0102(7) 0.0020(6)
P2A 0.0446(5) 0.0226(4) 0.0264(6) -0.0019(4) 0.0124(3) -0.0031(3)
F7A 0.139(3) 0.0291(10) 0.0509(13) 0.0049(9) 0.0163(15) -0.0318(14)
F8A 0.0495(14) 0.0423(11) 0.0630(17) 0.0227(11) 0.0154(13) 0.0027(9)
F9A 0.0420(10) 0.0590(12) 0.0706(15) -0.0214(10) 0.0105(9) 0.0118(9)
F10A 0.0346(10) 0.0775(14) 0.0434(10) -0.0074(9) 0.0077(8) -0.0091(9)
F11A 0.119(2) 0.0529(13) 0.123(3) -0.0417(14) 0.100(2) -0.0296(13)
F12A 0.1001(18) 0.0623(13) 0.0349(10) 0.0017(9) -0.0096(10) -0.0357(12)
P2B 0.0446(5) 0.0226(4) 0.0264(6) -0.0019(4) 0.0124(3) -0.0031(3)

loop_
_geom_bond_atom_site_label_1
_geom_bond_atom_site_label_2
_geom_bond_distance
_geom_bond_site_symmetry_2
_geom_bond_publ_flag
S1 C11 1.7371(19) . ?
S1 C2 1.810(2) . ?
S2 C21 1.740(2) . ?
S2 C2 1.822(2) . ?
C1 N11 1.457(3) . ?
C1 N21 1.459(3) . ?
C1 H1A 0.9900 . ?
C1 H1B 0.9900 . ?
C2 H2A 0.9900 . ?
C2 H2B 0.9900 . ?
C11 N12 1.332(3) . ?
C11 N11 1.351(2) . ?
C12 C13 1.345(3) . ?
C12 N11 1.376(3) . ?
C12 H12 0.9500 . ?
C13 N12 1.376(3) . ?
C13 H13 0.9500 . ?
C14 N12 1.468(3) . ?
C14 H14A 0.9800 . ?
C14 H14B 0.9800 . ?
C14 H14C 0.9800 . ?
C21 N22 1.334(3) . ?
C21 N21 1.342(3) . ?
C22 C23 1.349(3) . ?
C22 N21 1.374(3) . ?
C22 H22 0.9500 . ?
C23 N22 1.377(3) . ?
C23 H23 0.9500 . ?
C24 N22 1.469(3) . ?
C24 H24A 0.9800 . ?
C24 H24B 0.9800 . ?
C24 H24C 0.9800 . ?
N31 C31 1.134(3) . ?
C31 C32 1.451(3) . ?
C32 H32A 0.9800 . ?
C32 H32B 0.9800 . ?
C32 H32C 0.9800 . ?
P1 F4 1.5815(15) . ?
P1 F6 1.5849(14) . ?
P1 F1 1.5866(15) . ?
P1 F3 1.5919(15) . ?
P1 F5 1.6003(13) . ?
P1 F2 1.6059(14) . ?
P2A F9A 1.584(2) . ?
P2A F7A 1.584(2) . ?
P2A F8A 1.588(2) . ?
P2A F11A 1.591(2) . ?
P2A F10A 1.597(2) . ?
P2A F12A 1.598(2) . ?
P2B F11B 1.562(14) . ?
P2B F10B 1.573(14) . ?
P2B F7B 1.575(15) . ?
P2B F9B 1.589(15) . ?
P2B F12B 1.595(14) . ?
P2B F8B 1.611(14) . ?
